data_4310387
loop_
_publ_author_name
'Jeffrey W. Anthis'
'Igor Filippov'
'David E. Wigley'

_publ_contact_author_address
; 
     University of Arizona 
     Department of Chemistry 
     1306 e. University 
     Tucson, AZ 85721-0041 
     USA 
;
_publ_contact_author_email dwigley@u.arizona.edu
_publ_contact_author_fax 520-621-8407
_publ_contact_author_name 'Dr. David E. Wigley'
_publ_contact_author_phone 520-621-4118
_publ_section_title
;
 A New Route to Chelating Bis(aryloxide) Ligands and Their Applications to
 Tantalum and Titanium Organometallic Compounds
;
_journal_name_full 'Inorganic Chemistry'
_journal_page_first 716
_journal_page_last 724
_journal_paper_doi 10.1021/ic030300s
_journal_volume 43
_journal_year 2004
_chemical_formula_sum 'C28 H40 Cl3 O4 Ta'
_chemical_formula_weight 727.90
_chemical_name_systematic
; 
 ? 
;
_space_group_IT_number 14
_symmetry_cell_setting monoclinic
_symmetry_space_group_name_Hall '-P 2ybc'
_symmetry_space_group_name_H-M 'P 1 21/c 1'
_atom_sites_solution_hydrogens geom
_atom_sites_solution_primary direct
_atom_sites_solution_secondary difmap
_audit_creation_method SHELXL-97
_cell_angle_alpha 90.00
_cell_angle_beta 96.215(4)
_cell_angle_gamma 90.00
_cell_formula_units_Z 4
_cell_length_a 10.5486(9)
_cell_length_b 17.1174(14)
_cell_length_c 16.9328(15)
_cell_measurement_reflns_used 8192
_cell_measurement_temperature 170(2)
_cell_measurement_theta_max 28.28
_cell_measurement_theta_min 1.70
_cell_volume 3039.5(4)
_computing_cell_refinement 'Bruker SMART'
_computing_data_collection 'Bruker SMART'
_computing_data_reduction 'Bruker SHELXTL'
_computing_molecular_graphics 'Bruker SHELXTL'
_computing_publication_material 'Bruker SHELXTL'
_computing_structure_refinement 'SHELXL-97 (Sheldrick, 1997)'
_computing_structure_solution 'SHELXS-97 (Sheldrick, 1990)'
_diffrn_ambient_temperature 170(2)
_diffrn_measured_fraction_theta_full 0.542
_diffrn_measured_fraction_theta_max 0.542
_diffrn_measurement_device_type 'CCD area detector'
_diffrn_measurement_method 'phi and omega scans'
_diffrn_radiation_monochromator graphite
_diffrn_radiation_source 'fine-focus sealed tube'
_diffrn_radiation_type MoK\a
_diffrn_radiation_wavelength 0.71073
_diffrn_reflns_av_R_equivalents 0.0000
_diffrn_reflns_av_sigmaI/netI 0.0632
_diffrn_reflns_limit_h_max 13
_diffrn_reflns_limit_h_min -14
_diffrn_reflns_limit_k_max 22
_diffrn_reflns_limit_k_min -22
_diffrn_reflns_limit_l_max 22
_diffrn_reflns_limit_l_min -22
_diffrn_reflns_number 78412
_diffrn_reflns_theta_full 28.28
_diffrn_reflns_theta_max 28.28
_diffrn_reflns_theta_min 1.70
_diffrn_standards_decay_% 0
_diffrn_standards_interval_time 0
_diffrn_standards_number 0
_exptl_absorpt_coefficient_mu 3.910
_exptl_absorpt_correction_T_max 1.000000
_exptl_absorpt_correction_T_min 0.590333
_exptl_absorpt_correction_type empirical
_exptl_absorpt_process_details 'SADABS (SHELDRICK)'
_exptl_crystal_colour yellow
_exptl_crystal_density_diffrn 1.591
_exptl_crystal_density_method 'not measured'
_exptl_crystal_description cube
_exptl_crystal_F_000 1456
_exptl_crystal_size_max 0.33
_exptl_crystal_size_mid 0.20
_exptl_crystal_size_min 0.15
_refine_diff_density_max 2.535
_refine_diff_density_min -1.656
_refine_diff_density_rms 0.220
_refine_ls_extinction_coef 0.00036(18)
_refine_ls_extinction_expression Fc^*^=kFc[1+0.001xFc^2^\l^3^/sin(2\q)]^-1/4^
_refine_ls_extinction_method SHELXL
_refine_ls_goodness_of_fit_ref 1.011
_refine_ls_hydrogen_treatment mixed
_refine_ls_matrix_type full
_refine_ls_number_parameters 308
_refine_ls_number_reflns 12872
_refine_ls_number_restraints 0
_refine_ls_restrained_S_all 1.011
_refine_ls_R_factor_all 0.0844
_refine_ls_R_factor_gt 0.0698
_refine_ls_shift/su_max 0.005
_refine_ls_shift/su_mean 0.000
_refine_ls_structure_factor_coef Fsqd
_refine_ls_weighting_details 'calc w=1/[\s^2^(Fo^2^)+(0.1325P)^2^+0.0000P] where P=(Fo^2^+2Fc^2^)/3'
_refine_ls_weighting_scheme calc
_refine_ls_wR_factor_gt 0.1788
_refine_ls_wR_factor_ref 0.1873
_reflns_number_gt 9983
_reflns_number_total 12872
_reflns_threshold_expression >2sigma(I)
_cod_data_source_file ic030300s_s1.cif
_cod_data_source_block ja01
_cod_depositor_comments
;
The following automatic conversions were performed:
'_symmetry_cell_setting' value 'Monoclinic' changed to 'monoclinic'
according to '/home/saulius/struct/CIF-dictionaries/cif_core.dic'
dictionary named 'cif_core.dic' version 2.4.1 from 2010-06-29.

Automatic conversion script
Id: cif_fix_enum 1527 2010-12-29 10:47:43Z saulius 
;
_cod_database_code 4310387

loop_
_symmetry_equiv_pos_as_xyz
'x, y, z'
'-x, y+1/2, -z+1/2'
'-x, -y, -z'
'x, -y-1/2, z-1/2'

loop_
_atom_site_label
_atom_site_type_symbol
_atom_site_fract_x
_atom_site_fract_y
_atom_site_fract_z
_atom_site_U_iso_or_equiv
_atom_site_adp_type
_atom_site_occupancy
_atom_site_symmetry_multiplicity
_atom_site_calc_flag
_atom_site_refinement_flags
_atom_site_disorder_assembly
_atom_site_disorder_group
Ta1 Ta 0.77416(4) 0.52077(2) 0.83981(2) 0.02974(15) Uani 1 1 d . . .
Cl2 Cl 0.5756(2) 0.57094(15) 0.87019(19) 0.0578(8) Uani 1 1 d . . .
Cl3 Cl 0.8736(3) 0.60244(14) 0.94289(16) 0.0496(7) Uani 1 1 d . . .
Cl1 Cl 0.9751(2) 0.46347(13) 0.82813(17) 0.0461(7) Uani 1 1 d . . .
O1 O 0.6885(6) 0.4427(3) 0.7788(3) 0.0341(15) Uani 1 1 d . . .
O3 O 0.7630(5) 0.4395(3) 0.9389(4) 0.0295(15) Uani 1 1 d . . .
O2 O 0.7982(5) 0.5920(3) 0.7614(4) 0.0350(17) Uani 1 1 d . . .
C10 C 0.7309(9) 0.4664(5) 0.6232(6) 0.039(3) Uani 1 1 d . . .
H10A H 0.7588 0.4560 0.5703 0.046 Uiso 1 1 calc R . .
H10B H 0.8080 0.4695 0.6621 0.046 Uiso 1 1 calc R . .
C6 C 0.6486(9) 0.4010(5) 0.6455(6) 0.034(2) Uani 1 1 d . . .
C11 C 0.8158(9) 0.6356(5) 0.6943(6) 0.036(2) Uani 1 1 d . . .
C12 C 0.8996(9) 0.6984(5) 0.7026(6) 0.034(2) Uani 1 1 d . . .
C16 C 0.7454(9) 0.6137(5) 0.6255(6) 0.035(2) Uani 1 1 d . . .
C1 C 0.6242(8) 0.3934(5) 0.7241(6) 0.037(3) Uani 1 1 d . . .
C20 C 0.6587(10) 0.5451(5) 0.6215(6) 0.044(3) Uani 1 1 d . . .
H20B H 0.5996 0.5481 0.5720 0.052 Uiso 1 1 calc R . .
H20A H 0.6070 0.5470 0.6668 0.052 Uiso 1 1 calc R . .
C7 C 0.5130(10) 0.3319(6) 0.8353(7) 0.052(3) Uani 1 1 d . . .
H7 H 0.5789 0.3633 0.8683 0.062 Uiso 1 1 calc R . .
C17 C 0.9738(9) 0.7193(5) 0.7794(7) 0.048(3) Uani 1 1 d . . .
H17 H 0.9837 0.6705 0.8120 0.057 Uiso 1 1 calc R . .
C21 C 0.8233(9) 0.3616(5) 0.9427(6) 0.039(3) Uani 1 1 d . . .
H21B H 0.9175 0.3658 0.9482 0.047 Uiso 1 1 calc R . .
H21A H 0.7951 0.3305 0.8947 0.047 Uiso 1 1 calc R . .
C2 C 0.5426(9) 0.3371(5) 0.7511(7) 0.042(3) Uani 1 1 d . . .
C15 C 0.7633(9) 0.6580(5) 0.5561(6) 0.044(3) Uani 1 1 d . . .
H15 H 0.7201 0.6438 0.5060 0.053 Uiso 1 1 calc R . .
C4 C 0.5042(11) 0.2928(6) 0.6150(7) 0.055(3) Uani 1 1 d . . .
H4 H 0.4627 0.2575 0.5773 0.067 Uiso 1 1 calc R . .
C14 C 0.8443(10) 0.7215(6) 0.5628(7) 0.053(3) Uani 1 1 d . . .
H14 H 0.8525 0.7524 0.5170 0.064 Uiso 1 1 calc R . .
C24 C 0.7133(13) 0.4577(6) 1.0158(7) 0.060(3) Uani 1 1 d . . .
H24B H 0.7478 0.5081 1.0372 0.073 Uiso 1 1 calc R . .
H24A H 0.6190 0.4608 1.0088 0.073 Uiso 1 1 calc R . .
C13 C 0.9120(11) 0.7411(6) 0.6317(7) 0.045(3) Uani 1 1 d . . .
H13 H 0.9690 0.7842 0.6332 0.054 Uiso 1 1 calc R . .
C5 C 0.5850(9) 0.3496(5) 0.5903(6) 0.044(3) Uani 1 1 d . . .
H5 H 0.5972 0.3537 0.5357 0.053 Uiso 1 1 calc R . .
C3 C 0.4838(10) 0.2871(6) 0.6925(7) 0.045(3) Uani 1 1 d . . .
H3 H 0.4277 0.2479 0.7077 0.054 Uiso 1 1 calc R . .
C22 C 0.7769(11) 0.3256(6) 1.0162(6) 0.059(3) Uani 1 1 d . . .
H22B H 0.6965 0.2965 1.0023 0.071 Uiso 1 1 calc R . .
H22A H 0.8416 0.2894 1.0423 0.071 Uiso 1 1 calc R . .
C18 C 1.1097(11) 0.7510(7) 0.7717(7) 0.085(5) Uani 1 1 d . . .
H18C H 1.1573 0.7549 0.8245 0.127 Uiso 1 1 calc R . .
H18B H 1.1036 0.8027 0.7468 0.127 Uiso 1 1 calc R . .
H18A H 1.1541 0.7153 0.7387 0.127 Uiso 1 1 calc R . .
C8 C 0.5212(12) 0.2484(6) 0.8673(7) 0.083(4) Uani 1 1 d . . .
H8C H 0.6072 0.2279 0.8641 0.124 Uiso 1 1 calc R . .
H8B H 0.4590 0.2156 0.8355 0.124 Uiso 1 1 calc R . .
H8A H 0.5027 0.2482 0.9228 0.124 Uiso 1 1 calc R . .
C23 C 0.7560(12) 0.3931(7) 1.0698(8) 0.075(4) Uani 1 1 d . . .
H23B H 0.6902 0.3803 1.1052 0.090 Uiso 1 1 calc R . .
H23A H 0.8360 0.4071 1.1028 0.090 Uiso 1 1 calc R . .
C19 C 0.9075(12) 0.7789(6) 0.8268(7) 0.078(4) Uani 1 1 d . . .
H19C H 0.8284 0.7564 0.8423 0.116 Uiso 1 1 calc R . .
H19B H 0.8877 0.8255 0.7943 0.116 Uiso 1 1 calc R . .
H19A H 0.9637 0.7932 0.8746 0.116 Uiso 1 1 calc R . .
C9 C 0.3815(11) 0.3683(7) 0.8459(7) 0.083(4) Uani 1 1 d . . .
H9C H 0.3743 0.4193 0.8197 0.125 Uiso 1 1 calc R . .
H9B H 0.3734 0.3747 0.9027 0.125 Uiso 1 1 calc R . .
H9A H 0.3137 0.3338 0.8222 0.125 Uiso 1 1 calc R . .
O1S O 0.790(2) 0.3851(10) 0.4046(12) 0.130(8) Uiso 0.50 1 d PG A 1
C1S C 0.9045(17) 0.4273(14) 0.3997(15) 0.098(10) Uiso 0.50 1 d PG A 1
H1S1 H 0.9725 0.3914 0.3860 0.118 Uiso 0.50 1 calc PR A 1
H1S2 H 0.9327 0.4521 0.4514 0.118 Uiso 0.50 1 calc PR A 1
C2S C 0.881(3) 0.4852(14) 0.3399(17) 0.27(3) Uiso 0.50 1 d PG A 1
H2S1 H 0.8973 0.5378 0.3629 0.325 Uiso 0.50 1 calc PR A 1
H2S2 H 0.9370 0.4771 0.2976 0.325 Uiso 0.50 1 calc PR A 1
C3S C 0.751(3) 0.4789(16) 0.3078(14) 0.153(15) Uiso 0.50 1 d PG A 1
H3S1 H 0.7452 0.4678 0.2502 0.183 Uiso 0.50 1 calc PR A 1
H3S2 H 0.7055 0.5284 0.3155 0.183 Uiso 0.50 1 calc PR A 1
C4S C 0.6947(18) 0.4170(17) 0.3478(16) 0.23(2) Uiso 0.50 1 d PG A 1
H4S1 H 0.6621 0.3763 0.3093 0.272 Uiso 0.50 1 calc PR A 1
H4S2 H 0.6224 0.4370 0.3747 0.272 Uiso 0.50 1 calc PR A 1
O1T O 0.7141(18) 0.4191(9) 0.4176(10) 0.099(6) Uiso 0.50 1 d PG B 2
C1T C 0.8480(19) 0.4257(12) 0.4369(14) 0.184(19) Uiso 0.50 1 d PG B 2
H1T1 H 0.8691 0.4281 0.4953 0.220 Uiso 0.50 1 calc PR B 2
H1T2 H 0.8915 0.3798 0.4166 0.220 Uiso 0.50 1 calc PR B 2
C2T C 0.8889(15) 0.4952(13) 0.4014(16) 0.101(10) Uiso 0.50 1 d PG B 2
H2T1 H 0.9520 0.4825 0.3640 0.121 Uiso 0.50 1 calc PR B 2
H2T2 H 0.9295 0.5308 0.4427 0.121 Uiso 0.50 1 calc PR B 2
C3T C 0.780(2) 0.5315(9) 0.3600(14) 0.139(14) Uiso 0.50 1 d PG B 2
H3T1 H 0.7912 0.5362 0.3029 0.167 Uiso 0.50 1 calc PR B 2
H3T2 H 0.7688 0.5845 0.3816 0.167 Uiso 0.50 1 calc PR B 2
C4T C 0.6721(15) 0.4845(11) 0.3701(12) 0.070(8) Uiso 0.50 1 d PG B 2
H4T1 H 0.6314 0.4667 0.3177 0.084 Uiso 0.50 1 calc PR B 2
H4T2 H 0.6089 0.5150 0.3964 0.084 Uiso 0.50 1 calc PR B 2

loop_
_atom_site_aniso_label
_atom_site_aniso_U_11
_atom_site_aniso_U_22
_atom_site_aniso_U_33
_atom_site_aniso_U_23
_atom_site_aniso_U_13
_atom_site_aniso_U_12
Ta1 0.0296(2) 0.0269(2) 0.0332(2) 0.0009(2) 0.0056(2) -0.00342(18)
Cl2 0.0442(18) 0.0504(16) 0.081(2) 0.0161(16) 0.0171(15) 0.0145(13)
Cl3 0.066(2) 0.0405(14) 0.0426(18) -0.0090(13) 0.0097(16) -0.0145(14)
Cl1 0.0378(16) 0.0488(16) 0.0523(18) -0.0020(13) 0.0087(12) 0.0052(11)
O1 0.041(4) 0.031(3) 0.029(4) -0.005(3) 0.002(3) -0.012(3)
O3 0.032(4) 0.028(3) 0.029(4) 0.005(3) 0.008(3) -0.002(3)
O2 0.041(4) 0.029(3) 0.034(4) 0.005(3) -0.003(3) -0.009(3)
C10 0.031(6) 0.048(6) 0.039(6) 0.003(5) 0.016(5) -0.005(5)
C6 0.045(6) 0.035(5) 0.024(6) 0.000(5) 0.010(5) 0.001(5)
C11 0.029(6) 0.035(5) 0.045(7) 0.015(5) 0.013(6) 0.002(5)
C12 0.036(6) 0.040(6) 0.027(6) 0.004(5) 0.013(5) -0.005(5)
C16 0.029(6) 0.026(5) 0.050(7) 0.006(5) 0.001(6) 0.013(4)
C1 0.028(6) 0.028(5) 0.056(8) -0.008(5) 0.004(5) -0.004(4)
C20 0.047(7) 0.028(5) 0.055(8) 0.003(5) 0.009(6) -0.006(5)
C7 0.039(7) 0.056(7) 0.059(8) 0.005(6) 0.002(7) -0.022(6)
C17 0.051(8) 0.027(5) 0.067(9) 0.013(5) 0.013(6) -0.004(5)
C21 0.035(6) 0.029(5) 0.052(7) 0.013(5) -0.003(5) 0.007(4)
C2 0.039(7) 0.031(5) 0.054(8) 0.008(6) -0.009(6) -0.001(4)
C15 0.037(7) 0.046(6) 0.048(7) 0.006(6) 0.003(5) 0.005(5)
C4 0.068(9) 0.045(7) 0.050(8) -0.010(6) -0.010(7) -0.012(6)
C14 0.056(8) 0.043(7) 0.064(9) 0.021(6) 0.021(7) -0.007(5)
C24 0.082(9) 0.058(7) 0.048(7) 0.005(6) 0.038(8) -0.003(7)
C13 0.050(8) 0.043(6) 0.047(7) 0.016(6) 0.022(6) -0.011(5)
C5 0.044(7) 0.044(6) 0.047(7) -0.012(6) 0.015(6) -0.010(5)
C3 0.048(7) 0.041(6) 0.046(7) 0.001(6) 0.000(6) -0.016(6)
C22 0.059(8) 0.062(7) 0.057(8) 0.014(7) 0.009(7) -0.004(6)
C18 0.066(10) 0.084(9) 0.104(12) 0.033(8) 0.004(8) -0.037(7)
C8 0.094(11) 0.057(8) 0.089(11) 0.030(7) -0.024(9) -0.036(7)
C23 0.084(11) 0.094(10) 0.050(9) 0.027(8) 0.023(7) 0.016(8)
C19 0.098(12) 0.067(9) 0.063(10) -0.006(7) -0.012(8) -0.008(8)
C9 0.070(10) 0.106(11) 0.078(11) -0.021(8) 0.032(8) -0.006(8)

loop_
_atom_type_symbol
_atom_type_description
_atom_type_scat_dispersion_real
_atom_type_scat_dispersion_imag
_atom_type_scat_source
C C 0.0033 0.0016 'International Tables Vol C Tables 4.2.6.8 and 6.1.1.4'
H H 0.0000 0.0000 'International Tables Vol C Tables 4.2.6.8 and 6.1.1.4'
O O 0.0106 0.0060 'International Tables Vol C Tables 4.2.6.8 and 6.1.1.4'
Cl Cl 0.1484 0.1585 'International Tables Vol C Tables 4.2.6.8 and 6.1.1.4'
Ta Ta -0.7052 6.5227 'International Tables Vol C Tables 4.2.6.8 and 6.1.1.4'

loop_
_geom_angle_atom_site_label_1
_geom_angle_atom_site_label_2
_geom_angle_atom_site_label_3
_geom_angle
_geom_angle_site_symmetry_1
_geom_angle_site_symmetry_3
_geom_angle_publ_flag
O2 Ta1 O1 99.9(2) . . ?
O2 Ta1 O3 174.6(2) . . ?
O1 Ta1 O3 84.6(2) . . ?
O2 Ta1 Cl1 91.11(19) . . ?
O1 Ta1 Cl1 92.4(2) . . ?
O3 Ta1 Cl1 85.62(16) . . ?
O2 Ta1 Cl2 96.36(19) . . ?
O1 Ta1 Cl2 89.6(2) . . ?
O3 Ta1 Cl2 86.67(16) . . ?
Cl1 Ta1 Cl2 171.82(10) . . ?
O2 Ta1 Cl3 93.19(19) . . ?
O1 Ta1 Cl3 166.88(19) . . ?
O3 Ta1 Cl3 82.40(17) . . ?
Cl1 Ta1 Cl3 88.70(10) . . ?
Cl2 Ta1 Cl3 87.57(10) . . ?
C1 O1 Ta1 171.1(6) . . ?
C21 O3 C24 110.0(7) . . ?
C21 O3 Ta1 123.2(5) . . ?
C24 O3 Ta1 126.2(5) . . ?
C11 O2 Ta1 171.0(6) . . ?
C6 C10 C20 111.1(8) . . ?
C6 C10 H10A 109.4 . . ?
C20 C10 H10A 109.4 . . ?
C6 C10 H10B 109.4 . . ?
C20 C10 H10B 109.4 . . ?
H10A C10 H10B 108.0 . . ?
C1 C6 C5 117.0(9) . . ?
C1 C6 C10 119.1(9) . . ?
C5 C6 C10 123.7(9) . . ?
C16 C11 O2 116.3(8) . . ?
C16 C11 C12 125.5(9) . . ?
O2 C11 C12 118.2(9) . . ?
C11 C12 C13 115.3(9) . . ?
C11 C12 C17 122.9(8) . . ?
C13 C12 C17 121.7(9) . . ?
C11 C16 C15 116.7(9) . . ?
C11 C16 C20 122.1(9) . . ?
C15 C16 C20 121.1(9) . . ?
O1 C1 C6 117.2(8) . . ?
O1 C1 C2 118.6(9) . . ?
C6 C1 C2 124.2(9) . . ?
C16 C20 C10 112.9(8) . . ?
C16 C20 H20B 109.0 . . ?
C10 C20 H20B 109.0 . . ?
C16 C20 H20A 109.0 . . ?
C10 C20 H20A 109.0 . . ?
H20B C20 H20A 107.8 . . ?
C2 C7 C8 112.6(9) . . ?
C2 C7 C9 111.6(9) . . ?
C8 C7 C9 110.7(9) . . ?
C2 C7 H7 107.2 . . ?
C8 C7 H7 107.2 . . ?
C9 C7 H7 107.2 . . ?
C12 C17 C19 113.3(9) . . ?
C12 C17 C18 114.4(9) . . ?
C19 C17 C18 107.1(9) . . ?
C12 C17 H17 107.2 . . ?
C19 C17 H17 107.2 . . ?
C18 C17 H17 107.2 . . ?
O3 C21 C22 103.1(7) . . ?
O3 C21 H21B 111.2 . . ?
C22 C21 H21B 111.2 . . ?
O3 C21 H21A 111.2 . . ?
C22 C21 H21A 111.2 . . ?
H21B C21 H21A 109.1 . . ?
C1 C2 C3 115.4(10) . . ?
C1 C2 C7 123.5(9) . . ?
C3 C2 C7 121.0(9) . . ?
C14 C15 C16 119.1(10) . . ?
C14 C15 H15 120.5 . . ?
C16 C15 H15 120.5 . . ?
C3 C4 C5 120.6(10) . . ?
C3 C4 H4 119.7 . . ?
C5 C4 H4 119.7 . . ?
C13 C14 C15 122.3(10) . . ?
C13 C14 H14 118.8 . . ?
C15 C14 H14 118.8 . . ?
C23 C24 O3 105.8(9) . . ?
C23 C24 H24B 110.6 . . ?
O3 C24 H24B 110.6 . . ?
C23 C24 H24A 110.6 . . ?
O3 C24 H24A 110.6 . . ?
H24B C24 H24A 108.7 . . ?
C14 C13 C12 121.0(10) . . ?
C14 C13 H13 119.5 . . ?
C12 C13 H13 119.5 . . ?
C4 C5 C6 120.4(10) . . ?
C4 C5 H5 119.8 . . ?
C6 C5 H5 119.8 . . ?
C4 C3 C2 122.5(10) . . ?
C4 C3 H3 118.8 . . ?
C2 C3 H3 118.8 . . ?
C23 C22 C21 105.4(8) . . ?
C23 C22 H22B 110.7 . . ?
C21 C22 H22B 110.7 . . ?
C23 C22 H22A 110.7 . . ?
C21 C22 H22A 110.7 . . ?
H22B C22 H22A 108.8 . . ?
C17 C18 H18C 109.5 . . ?
C17 C18 H18B 109.5 . . ?
H18C C18 H18B 109.5 . . ?
C17 C18 H18A 109.5 . . ?
H18C C18 H18A 109.5 . . ?
H18B C18 H18A 109.5 . . ?
C7 C8 H8C 109.5 . . ?
C7 C8 H8B 109.5 . . ?
H8C C8 H8B 109.5 . . ?
C7 C8 H8A 109.5 . . ?
H8C C8 H8A 109.5 . . ?
H8B C8 H8A 109.5 . . ?
C24 C23 C22 105.0(10) . . ?
C24 C23 H23B 110.8 . . ?
C22 C23 H23B 110.8 . . ?
C24 C23 H23A 110.8 . . ?
C22 C23 H23A 110.8 . . ?
H23B C23 H23A 108.8 . . ?
C17 C19 H19C 109.5 . . ?
C17 C19 H19B 109.5 . . ?
H19C C19 H19B 109.5 . . ?
C17 C19 H19A 109.5 . . ?
H19C C19 H19A 109.5 . . ?
H19B C19 H19A 109.5 . . ?
C7 C9 H9C 109.5 . . ?
C7 C9 H9B 109.5 . . ?
H9C C9 H9B 109.5 . . ?
C7 C9 H9A 109.5 . . ?
H9C C9 H9A 109.5 . . ?
H9B C9 H9A 109.5 . . ?
C1S O1S C4S 108.0 . . ?
O1S C1S C2S 108.0 . . ?
O1S C1S H1S1 110.1 . . ?
C2S C1S H1S1 110.1 . . ?
O1S C1S H1S2 110.1 . . ?
C2S C1S H1S2 110.1 . . ?
H1S1 C1S H1S2 108.4 . . ?
C3S C2S C1S 108.0 . . ?
C3S C2S H2S1 110.1 . . ?
C1S C2S H2S1 110.1 . . ?
C3S C2S H2S2 110.1 . . ?
C1S C2S H2S2 110.1 . . ?
H2S1 C2S H2S2 108.4 . . ?
C2S C3S C4S 108.0 . . ?
C2S C3S H3S1 110.1 . . ?
C4S C3S H3S1 110.1 . . ?
C2S C3S H3S2 110.1 . . ?
C4S C3S H3S2 110.1 . . ?
H3S1 C3S H3S2 108.4 . . ?
C3S C4S O1S 108.0 . . ?
C3S C4S H4S1 110.1 . . ?
O1S C4S H4S1 110.1 . . ?
C3S C4S H4S2 110.1 . . ?
O1S C4S H4S2 110.1 . . ?
H4S1 C4S H4S2 108.4 . . ?
C1T O1T C4T 108.0 . . ?
C2T C1T O1T 108.0 . . ?
C2T C1T H1T1 110.1 . . ?
O1T C1T H1T1 110.1 . . ?
C2T C1T H1T2 110.1 . . ?
O1T C1T H1T2 110.1 . . ?
H1T1 C1T H1T2 108.4 . . ?
C1T C2T C3T 108.0 . . ?
C1T C2T H2T1 110.1 . . ?
C3T C2T H2T1 110.1 . . ?
C1T C2T H2T2 110.1 . . ?
C3T C2T H2T2 110.1 . . ?
H2T1 C2T H2T2 108.4 . . ?
C2T C3T C4T 108.0 . . ?
C2T C3T H3T1 110.1 . . ?
C4T C3T H3T1 110.1 . . ?
C2T C3T H3T2 110.1 . . ?
C4T C3T H3T2 110.1 . . ?
H3T1 C3T H3T2 108.4 . . ?
C3T C4T O1T 108.0 . . ?
C3T C4T H4T1 110.1 . . ?
O1T C4T H4T1 110.1 . . ?
C3T C4T H4T2 110.1 . . ?
O1T C4T H4T2 110.1 . . ?
H4T1 C4T H4T2 108.4 . . ?

loop_
_geom_bond_atom_site_label_1
_geom_bond_atom_site_label_2
_geom_bond_distance
_geom_bond_site_symmetry_2
_geom_bond_publ_flag
Ta1 O2 1.840(6) . ?
Ta1 O1 1.862(6) . ?
Ta1 O3 2.192(6) . ?
Ta1 Cl1 2.363(2) . ?
Ta1 Cl2 2.371(3) . ?
Ta1 Cl3 2.388(3) . ?
O1 C1 1.377(10) . ?
O3 C21 1.476(9) . ?
O3 C24 1.489(11) . ?
O2 C11 1.388(10) . ?
C10 C6 1.489(12) . ?
C10 C20 1.547(11) . ?
C10 H10A 0.9900 . ?
C10 H10B 0.9900 . ?
C6 C1 1.389(12) . ?
C6 C5 1.400(12) . ?
C11 C16 1.364(13) . ?
C11 C12 1.389(12) . ?
C12 C13 1.424(12) . ?
C12 C17 1.487(13) . ?
C16 C15 1.428(12) . ?
C16 C20 1.486(12) . ?
C1 C2 1.400(12) . ?
C20 H20B 0.9900 . ?
C20 H20A 0.9900 . ?
C7 C2 1.496(13) . ?
C7 C8 1.527(13) . ?
C7 C9 1.548(14) . ?
C7 H7 1.0000 . ?
C17 C19 1.515(13) . ?
C17 C18 1.552(14) . ?
C17 H17 1.0000 . ?
C21 C22 1.517(12) . ?
C21 H21B 0.9900 . ?
C21 H21A 0.9900 . ?
C2 C3 1.403(13) . ?
C15 C14 1.379(13) . ?
C15 H15 0.9500 . ?
C4 C3 1.355(13) . ?
C4 C5 1.387(13) . ?
C4 H4 0.9500 . ?
C14 C13 1.344(14) . ?
C14 H14 0.9500 . ?
C24 C23 1.472(14) . ?
C24 H24B 0.9900 . ?
C24 H24A 0.9900 . ?
C13 H13 0.9500 . ?
C5 H5 0.9500 . ?
C3 H3 0.9500 . ?
C22 C23 1.499(14) . ?
C22 H22B 0.9900 . ?
C22 H22A 0.9900 . ?
C18 H18C 0.9800 . ?
C18 H18B 0.9800 . ?
C18 H18A 0.9800 . ?
C8 H8C 0.9800 . ?
C8 H8B 0.9800 . ?
C8 H8A 0.9800 . ?
C23 H23B 0.9900 . ?
C23 H23A 0.9900 . ?
C19 H19C 0.9800 . ?
C19 H19B 0.9800 . ?
C19 H19A 0.9800 . ?
C9 H9C 0.9800 . ?
C9 H9B 0.9800 . ?
C9 H9A 0.9800 . ?
O1S C1S 1.4200 . ?
O1S C4S 1.4200 . ?
C1S C2S 1.4200 . ?
C1S H1S1 0.9900 . ?
C1S H1S2 0.9900 . ?
C2S C3S 1.4200 . ?
C2S H2S1 0.9900 . ?
C2S H2S2 0.9900 . ?
C3S C4S 1.4200 . ?
C3S H3S1 0.9900 . ?
C3S H3S2 0.9900 . ?
C4S H4S1 0.9900 . ?
C4S H4S2 0.9900 . ?
O1T C1T 1.4200 . ?
O1T C4T 1.4200 . ?
C1T C2T 1.4200 . ?
C1T H1T1 0.9900 . ?
C1T H1T2 0.9900 . ?
C2T C3T 1.4200 . ?
C2T H2T1 0.9900 . ?
C2T H2T2 0.9900 . ?
C3T C4T 1.4200 . ?
C3T H3T1 0.9900 . ?
C3T H3T2 0.9900 . ?
C4T H4T1 0.9900 . ?
C4T H4T2 0.9900 . ?

loop_
_geom_torsion_atom_site_label_1
_geom_torsion_atom_site_label_2
_geom_torsion_atom_site_label_3
_geom_torsion_atom_site_label_4
_geom_torsion
_geom_torsion_site_symmetry_1
_geom_torsion_site_symmetry_2
_geom_torsion_site_symmetry_3
_geom_torsion_site_symmetry_4
_geom_torsion_publ_flag
O2 Ta1 O1 C1 -9(4) . . . . ?
O3 Ta1 O1 C1 174(4) . . . . ?
Cl1 Ta1 O1 C1 -101(4) . . . . ?
Cl2 Ta1 O1 C1 87(4) . . . . ?
Cl3 Ta1 O1 C1 165(3) . . . . ?
O2 Ta1 O3 C21 -84(3) . . . . ?
O1 Ta1 O3 C21 61.9(6) . . . . ?
Cl1 Ta1 O3 C21 -30.9(6) . . . . ?
Cl2 Ta1 O3 C21 151.8(6) . . . . ?
Cl3 Ta1 O3 C21 -120.2(6) . . . . ?
O2 Ta1 O3 C24 86(3) . . . . ?
O1 Ta1 O3 C24 -128.0(8) . . . . ?
Cl1 Ta1 O3 C24 139.2(7) . . . . ?
Cl2 Ta1 O3 C24 -38.1(7) . . . . ?
Cl3 Ta1 O3 C24 49.9(7) . . . . ?
O1 Ta1 O2 C11 -27(4) . . . . ?
O3 Ta1 O2 C11 119(4) . . . . ?
Cl1 Ta1 O2 C11 66(4) . . . . ?
Cl2 Ta1 O2 C11 -118(4) . . . . ?
Cl3 Ta1 O2 C11 154(4) . . . . ?
C20 C10 C6 C1 -74.6(12) . . . . ?
C20 C10 C6 C5 100.0(11) . . . . ?
Ta1 O2 C11 C16 40(4) . . . . ?
Ta1 O2 C11 C12 -142(3) . . . . ?
C16 C11 C12 C13 -1.2(14) . . . . ?
O2 C11 C12 C13 -179.3(8) . . . . ?
C16 C11 C12 C17 180.0(9) . . . . ?
O2 C11 C12 C17 1.9(13) . . . . ?
O2 C11 C16 C15 -179.6(7) . . . . ?
C12 C11 C16 C15 2.2(14) . . . . ?
O2 C11 C16 C20 -2.6(13) . . . . ?
C12 C11 C16 C20 179.3(9) . . . . ?
Ta1 O1 C1 C6 33(4) . . . . ?
Ta1 O1 C1 C2 -150(3) . . . . ?
C5 C6 C1 O1 178.7(8) . . . . ?
C10 C6 C1 O1 -6.3(13) . . . . ?
C5 C6 C1 C2 1.3(14) . . . . ?
C10 C6 C1 C2 176.2(9) . . . . ?
C11 C16 C20 C10 -74.7(12) . . . . ?
C15 C16 C20 C10 102.3(10) . . . . ?
C6 C10 C20 C16 161.5(9) . . . . ?
C11 C12 C17 C19 -92.5(11) . . . . ?
C13 C12 C17 C19 88.7(11) . . . . ?
C11 C12 C17 C18 144.3(10) . . . . ?
C13 C12 C17 C18 -34.5(13) . . . . ?
C24 O3 C21 C22 14.4(10) . . . . ?
Ta1 O3 C21 C22 -174.1(6) . . . . ?
O1 C1 C2 C3 -177.8(8) . . . . ?
C6 C1 C2 C3 -0.4(14) . . . . ?
O1 C1 C2 C7 5.2(13) . . . . ?
C6 C1 C2 C7 -177.3(9) . . . . ?
C8 C7 C2 C1 -133.8(10) . . . . ?
C9 C7 C2 C1 101.0(11) . . . . ?
C8 C7 C2 C3 49.4(13) . . . . ?
C9 C7 C2 C3 -75.8(12) . . . . ?
C11 C16 C15 C14 -3.2(13) . . . . ?
C20 C16 C15 C14 179.7(9) . . . . ?
C16 C15 C14 C13 3.3(15) . . . . ?
C21 O3 C24 C23 5.8(11) . . . . ?
Ta1 O3 C24 C23 -165.4(7) . . . . ?
C15 C14 C13 C12 -2.3(17) . . . . ?
C11 C12 C13 C14 1.1(15) . . . . ?
C17 C12 C13 C14 180.0(10) . . . . ?
C3 C4 C5 C6 1.2(16) . . . . ?
C1 C6 C5 C4 -1.7(14) . . . . ?
C10 C6 C5 C4 -176.3(9) . . . . ?
C5 C4 C3 C2 -0.3(17) . . . . ?
C1 C2 C3 C4 -0.1(15) . . . . ?
C7 C2 C3 C4 176.9(10) . . . . ?
O3 C21 C22 C23 -29.0(11) . . . . ?
O3 C24 C23 C22 -24.0(12) . . . . ?
C21 C22 C23 C24 33.4(12) . . . . ?
C4S O1S C1S C2S 0.0 . . . . ?
O1S C1S C2S C3S 0.0 . . . . ?
C1S C2S C3S C4S 0.0 . . . . ?
C2S C3S C4S O1S 0.0 . . . . ?
C1S O1S C4S C3S 0.0 . . . . ?
C4T O1T C1T C2T 0.0 . . . . ?
O1T C1T C2T C3T 0.0 . . . . ?
C1T C2T C3T C4T 0.0 . . . . ?
C2T C3T C4T O1T 0.0 . . . . ?
C1T O1T C4T C3T 0.0 . . . . ?
